data_7202138
loop_
_publ_author_name
'Mastalerz, Michael'
'Rivera, Hebert Jesus Estevez'
'H\"uggenberg, Wiebke'
'Merz, Klaus'
'Oppel, Iris M.'
'Dyker, Gerald'

_publ_section_title
;
 Pyridoxycalix[4]arene palladium(II) complexes as tectons for
 self-inclusion polymers
;
_journal_issue 9
_journal_name_full CrystEngComm
_journal_page_first 1120
_journal_paper_doi 10.1039/b805082a
_journal_volume 10
_journal_year 2008
_chemical_formula_sum 'C39 H31 Cl4 N2 O4 Pd2'
_chemical_formula_weight 946.26
_chemical_name_systematic
;
?
;
_space_group_IT_number 15
_symmetry_cell_setting monoclinic
_symmetry_space_group_name_Hall '-C 2yc'
_symmetry_space_group_name_H-M 'C 1 2/c 1'
_atom_sites_solution_hydrogens geom
_atom_sites_solution_primary direct
_atom_sites_solution_secondary difmap
_audit_creation_method SHELXL-97
_cell_angle_alpha 90.00
_cell_angle_beta 112.49(3)
_cell_angle_gamma 90.00
_cell_formula_units_Z 4
_cell_length_a 18.184(4)
_cell_length_b 19.203(4)
_cell_length_c 13.458(3)
_cell_measurement_temperature 213(2)
_cell_volume 4342.0(19)
_computing_cell_refinement 'SAINT (Siemens, 1996)'
_computing_data_collection 'SMART (Siemens, 1996)'
_computing_data_reduction 'SAINT (Siemens, 1996)'
_computing_molecular_graphics 'SHELXTL (Siemens, 1996)'
_computing_publication_material 'SHELXTL (Siemens, 1996)'
_computing_structure_refinement 'SHELXL-97 (Sheldrick, 1997)'
_computing_structure_solution 'SHELXS-97 (Sheldrick, 1990)'
_diffrn_ambient_temperature 213(2)
_diffrn_measured_fraction_theta_full 0.980
_diffrn_measured_fraction_theta_max 0.980
_diffrn_measurement_device_type 'Bruker axs CCD 1000'
_diffrn_measurement_method 'omega scan'
_diffrn_radiation_monochromator graphite
_diffrn_radiation_source 'fine-focus sealed tube'
_diffrn_radiation_type MoK\a
_diffrn_radiation_wavelength 0.71073
_diffrn_reflns_av_R_equivalents 0.1104
_diffrn_reflns_av_sigmaI/netI 0.2090
_diffrn_reflns_limit_h_max 20
_diffrn_reflns_limit_h_min -21
_diffrn_reflns_limit_k_max 22
_diffrn_reflns_limit_k_min -22
_diffrn_reflns_limit_l_max 16
_diffrn_reflns_limit_l_min -11
_diffrn_reflns_number 10953
_diffrn_reflns_theta_full 25.24
_diffrn_reflns_theta_max 25.24
_diffrn_reflns_theta_min 1.61
_exptl_absorpt_coefficient_mu 1.112
_exptl_absorpt_correction_T_max 0.8969
_exptl_absorpt_correction_T_min 0.8082
_exptl_absorpt_correction_type empirical
_exptl_crystal_colour orange
_exptl_crystal_density_diffrn 1.448
_exptl_crystal_density_method 'not measured'
_exptl_crystal_description plate
_exptl_crystal_F_000 1884
_exptl_crystal_size_max 0.20
_exptl_crystal_size_mid 0.20
_exptl_crystal_size_min 0.10
_refine_diff_density_max 0.921
_refine_diff_density_min -0.648
_refine_diff_density_rms 0.143
_refine_ls_extinction_method none
_refine_ls_goodness_of_fit_ref 0.840
_refine_ls_hydrogen_treatment constr
_refine_ls_matrix_type full
_refine_ls_number_parameters 211
_refine_ls_number_reflns 3853
_refine_ls_number_restraints 0
_refine_ls_restrained_S_all 0.840
_refine_ls_R_factor_all 0.1516
_refine_ls_R_factor_gt 0.0684
_refine_ls_shift/su_max 0.000
_refine_ls_shift/su_mean 0.000
_refine_ls_structure_factor_coef Fsqd
_refine_ls_weighting_details 'calc w=1/[\s^2^(Fo^2^)+(0.0705P)^2^+0.0000P] where P=(Fo^2^+2Fc^2^)/3'
_refine_ls_weighting_scheme calc
_refine_ls_wR_factor_gt 0.1603
_refine_ls_wR_factor_ref 0.1875
_reflns_number_gt 1721
_reflns_number_total 3853
_reflns_threshold_expression >2sigma(I)
_cod_data_source_file b805082a.txt
_cod_data_source_block 060119t
_cod_original_cell_volume 4342.0(15)
_cod_original_sg_symbol_H-M C2/c
_cod_database_code 7202138

loop_
_symmetry_equiv_pos_as_xyz
'x, y, z'
'-x, y, -z+1/2'
'x+1/2, y+1/2, z'
'-x+1/2, y+1/2, -z+1/2'
'-x, -y, -z'
'x, -y, z-1/2'
'-x+1/2, -y+1/2, -z'
'x+1/2, -y+1/2, z-1/2'

loop_
_atom_site_label
_atom_site_type_symbol
_atom_site_fract_x
_atom_site_fract_y
_atom_site_fract_z
_atom_site_U_iso_or_equiv
_atom_site_adp_type
_atom_site_occupancy
_atom_site_symmetry_multiplicity
_atom_site_calc_flag
_atom_site_refinement_flags
_atom_site_disorder_assembly
_atom_site_disorder_group
Pd1 Pd 0.01739(5) 0.42329(4) 0.14278(6) 0.0419(3) Uani 1 1 d . . .
Cl1 Cl -0.05989(16) 0.39389(14) -0.0311(2) 0.0511(7) Uani 1 1 d . . .
O1 O 0.0917(4) 0.2821(3) 0.1551(5) 0.0430(18) Uani 1 1 d . . .
C1 C 0.1584(7) 0.4406(5) 0.0924(10) 0.056(3) Uani 1 1 d . . .
H1A H 0.1402 0.4869 0.0824 0.067 Uiso 1 1 calc R . .
N1 N 0.1153(5) 0.3922(4) 0.1209(6) 0.044(2) Uani 1 1 d . . .
Cl2 Cl 0.09140(15) 0.45828(13) 0.3193(2) 0.0505(7) Uani 1 1 d . . .
C2 C 0.2223(9) 0.4262(7) 0.0785(12) 0.089(5) Uani 1 1 d . . .
H2B H 0.2492 0.4623 0.0594 0.107 Uiso 1 1 calc R . .
O2 O 0.0718(4) 0.2546(3) 0.3612(5) 0.0453(18) Uani 1 1 d . . .
H2A H 0.0874 0.2541 0.3107 0.068 Uiso 1 1 calc R . .
C3 C 0.2548(7) 0.3571(6) 0.0910(11) 0.064(4) Uani 1 1 d . . .
C4 C 0.2084(6) 0.3065(5) 0.1152(8) 0.046(3) Uani 1 1 d . . .
H4A H 0.2233 0.2593 0.1205 0.055 Uiso 1 1 calc R . .
C5 C 0.1413(6) 0.3263(5) 0.1310(8) 0.045(3) Uani 1 1 d . . .
C6 C 0.3225(15) 0.3417(11) 0.085(2) 0.063(7) Uani 0.50 1 d P . .
H6A H 0.3322 0.2921 0.0963 0.094 Uiso 0.50 1 calc PR . .
H6B H 0.3648 0.3673 0.1392 0.094 Uiso 0.50 1 calc PR . .
H6C H 0.3209 0.3542 0.0141 0.094 Uiso 0.50 1 calc PR . .
C7 C 0.1046(4) 0.2095(2) 0.1523(5) 0.038(2) Uani 1 1 d G . .
C8 C 0.0573(3) 0.1733(3) 0.0607(4) 0.042(3) Uani 1 1 d G . .
C9 C 0.0719(4) 0.1032(3) 0.0498(5) 0.055(3) Uani 1 1 d G . .
H9A H 0.0399 0.0787 -0.0122 0.066 Uiso 1 1 calc R . .
C10 C 0.1338(4) 0.0694(2) 0.1304(6) 0.064(3) Uani 1 1 d G . .
H10A H 0.1436 0.0220 0.1230 0.077 Uiso 1 1 calc R . .
C11 C 0.1811(3) 0.1056(3) 0.2220(5) 0.053(3) Uani 1 1 d G . .
H11A H 0.2229 0.0827 0.2765 0.063 Uiso 1 1 calc R . .
C12 C 0.1665(3) 0.1756(3) 0.2329(4) 0.038(2) Uani 1 1 d G . .
C13 C -0.0205(7) 0.2087(6) -0.0297(9) 0.061(3) Uani 1 1 d . . .
H13A H -0.0172 0.2594 -0.0207 0.073 Uiso 1 1 calc R . .
H13B H -0.0213 0.1980 -0.1013 0.073 Uiso 1 1 calc R . .
C14 C 0.2104(5) 0.2109(5) 0.3373(8) 0.045(3) Uani 1 1 d . . .
H14A H 0.2003 0.2611 0.3282 0.054 Uiso 1 1 calc R . .
H14B H 0.2676 0.2036 0.3571 0.054 Uiso 1 1 calc R . .
C15 C 0.1866(4) 0.1841(3) 0.4326(5) 0.053(3) Uani 1 1 d G . .
C16 C 0.2343(3) 0.1362(3) 0.5069(6) 0.056(3) Uani 1 1 d G . .
H16A H 0.2816 0.1203 0.5019 0.067 Uiso 1 1 calc R . .
C17 C 0.2121(4) 0.1121(3) 0.5887(5) 0.058(3) Uani 1 1 d G . .
H17A H 0.2443 0.0797 0.6390 0.070 Uiso 1 1 calc R . .
C18 C 0.1421(4) 0.1357(3) 0.5962(5) 0.053(3) Uani 1 1 d G . .
H18A H 0.1271 0.1194 0.6515 0.064 Uiso 1 1 calc R . .
C19 C 0.0944(3) 0.1835(3) 0.5219(5) 0.044(3) Uani 1 1 d G . .
C20 C 0.1167(4) 0.2077(3) 0.4401(5) 0.041(3) Uani 1 1 d G . .

loop_
_atom_site_aniso_label
_atom_site_aniso_U_11
_atom_site_aniso_U_22
_atom_site_aniso_U_33
_atom_site_aniso_U_23
_atom_site_aniso_U_13
_atom_site_aniso_U_12
Pd1 0.0469(5) 0.0213(4) 0.0426(5) 0.0023(4) 0.0004(3) 0.0036(4)
Cl1 0.0529(15) 0.0395(15) 0.0490(17) -0.0037(12) 0.0062(13) 0.0073(12)
O1 0.044(4) 0.015(3) 0.067(5) 0.000(3) 0.018(4) 0.001(3)
C1 0.045(7) 0.022(6) 0.089(9) 0.010(5) 0.012(6) 0.004(5)
N1 0.047(5) 0.020(4) 0.048(5) 0.016(4) 0.000(4) -0.006(4)
Cl2 0.0494(15) 0.0359(15) 0.0489(16) 0.0007(12) -0.0006(13) -0.0061(12)
C2 0.094(11) 0.039(8) 0.133(13) 0.021(8) 0.041(10) -0.027(8)
O2 0.048(4) 0.038(4) 0.047(4) 0.018(3) 0.014(3) 0.008(3)
C3 0.039(7) 0.051(8) 0.090(10) 0.012(7) 0.011(7) -0.002(6)
C4 0.034(6) 0.025(5) 0.080(8) 0.010(5) 0.024(5) -0.002(4)
C5 0.050(7) 0.021(5) 0.055(7) 0.000(5) 0.010(5) -0.002(5)
C6 0.09(2) 0.030(12) 0.082(18) -0.008(12) 0.053(15) 0.013(12)
C7 0.036(5) 0.022(5) 0.046(6) -0.015(4) 0.004(5) 0.009(4)
C8 0.048(6) 0.030(6) 0.043(6) -0.003(5) 0.013(5) -0.005(5)
C9 0.057(7) 0.033(6) 0.072(8) -0.014(6) 0.021(6) 0.008(5)
C10 0.081(8) 0.024(6) 0.098(10) 0.009(6) 0.046(8) 0.012(6)
C11 0.037(6) 0.034(6) 0.069(8) 0.015(6) -0.001(5) 0.002(5)
C12 0.035(5) 0.020(5) 0.056(7) 0.011(5) 0.014(5) -0.002(4)
C13 0.084(9) 0.034(6) 0.053(8) -0.012(5) 0.012(6) 0.003(6)
C14 0.026(5) 0.045(7) 0.069(8) 0.004(5) 0.022(5) -0.002(4)
C15 0.039(6) 0.039(6) 0.060(8) 0.018(5) -0.006(5) -0.010(5)
C16 0.039(6) 0.041(7) 0.068(8) 0.018(6) -0.002(6) 0.008(5)
C17 0.043(7) 0.038(6) 0.066(8) 0.020(6) -0.011(6) 0.003(5)
C18 0.055(7) 0.034(6) 0.054(7) -0.003(5) 0.002(6) -0.012(5)
C19 0.044(6) 0.021(5) 0.054(7) 0.014(5) 0.004(5) 0.005(4)
C20 0.048(6) 0.021(5) 0.039(6) 0.010(4) -0.001(5) -0.001(4)

loop_
_atom_type_symbol
_atom_type_description
_atom_type_scat_dispersion_real
_atom_type_scat_dispersion_imag
_atom_type_scat_source
C C 0.0033 0.0016 'International Tables Vol C Tables 4.2.6.8 and 6.1.1.4'
H H 0.0000 0.0000 'International Tables Vol C Tables 4.2.6.8 and 6.1.1.4'
N N 0.0061 0.0033 'International Tables Vol C Tables 4.2.6.8 and 6.1.1.4'
O O 0.0106 0.0060 'International Tables Vol C Tables 4.2.6.8 and 6.1.1.4'
Cl Cl 0.1484 0.1585 'International Tables Vol C Tables 4.2.6.8 and 6.1.1.4'
Pd Pd -0.9988 1.0072 'International Tables Vol C Tables 4.2.6.8 and 6.1.1.4'

loop_
_geom_angle_atom_site_label_1
_geom_angle_atom_site_label_2
_geom_angle_atom_site_label_3
_geom_angle
_geom_angle_site_symmetry_1
_geom_angle_site_symmetry_3
_geom_angle_publ_flag
N1 Pd1 Cl1 90.5(2) . . ?
N1 Pd1 Cl2 176.1(2) . 2 ?
Cl1 Pd1 Cl2 93.12(10) . 2 ?
N1 Pd1 Cl2 92.1(2) . . ?
Cl1 Pd1 Cl2 176.88(10) . . ?
Cl2 Pd1 Cl2 84.33(10) 2 . ?
N1 Pd1 Pd1 129.0(2) . 2 ?
Cl1 Pd1 Pd1 132.00(9) . 2 ?
Cl2 Pd1 Pd1 47.12(7) 2 2 ?
Cl2 Pd1 Pd1 46.75(7) . 2 ?
C5 O1 C7 118.3(7) . . ?
C2 C1 N1 123.3(10) . . ?
C5 N1 C1 116.9(9) . . ?
C5 N1 Pd1 124.5(7) . . ?
C1 N1 Pd1 118.6(7) . . ?
Pd1 Cl2 Pd1 86.13(9) 2 . ?
C1 C2 C3 122.7(12) . . ?
C6 C3 C4 121.6(15) . . ?
C6 C3 C2 124.1(15) . . ?
C4 C3 C2 114.2(11) . . ?
C5 C4 C3 119.5(10) . . ?
N1 C5 O1 111.8(9) . . ?
N1 C5 C4 123.2(10) . . ?
O1 C5 C4 125.0(8) . . ?
C8 C7 C12 120.0 . . ?
C8 C7 O1 117.6(4) . . ?
C12 C7 O1 122.2(4) . . ?
C9 C8 C7 120.0 . . ?
C9 C8 C13 118.3(5) . . ?
C7 C8 C13 121.5(5) . . ?
C8 C9 C10 120.0 . . ?
C11 C10 C9 120.0 . . ?
C10 C11 C12 120.0 . . ?
C11 C12 C7 120.0 . . ?
C11 C12 C14 119.0(5) . . ?
C7 C12 C14 120.4(5) . . ?
C19 C13 C8 111.6(10) 2 . ?
C12 C14 C15 113.7(7) . . ?
C16 C15 C20 120.0 . . ?
C16 C15 C14 120.5(5) . . ?
C20 C15 C14 119.5(5) . . ?
C15 C16 C17 120.0 . . ?
C18 C17 C16 120.0 . . ?
C17 C18 C19 120.0 . . ?
C18 C19 C20 120.0 . . ?
C18 C19 C13 120.1(6) . 2 ?
C20 C19 C13 119.9(6) . 2 ?
C19 C20 C15 120.0 . . ?
C19 C20 O2 123.8(5) . . ?
C15 C20 O2 116.2(5) . . ?

loop_
_geom_bond_atom_site_label_1
_geom_bond_atom_site_label_2
_geom_bond_distance
_geom_bond_site_symmetry_2
_geom_bond_publ_flag
Pd1 N1 2.003(9) . ?
Pd1 Cl1 2.292(3) . ?
Pd1 Cl2 2.323(3) 2 ?
Pd1 Cl2 2.337(3) . ?
Pd1 Pd1 3.1819(19) 2 ?
O1 C5 1.366(12) . ?
O1 C7 1.417(7) . ?
C1 C2 1.274(17) . ?
C1 N1 1.363(13) . ?
N1 C5 1.340(12) . ?
Cl2 Pd1 2.323(3) 2 ?
C2 C3 1.436(17) . ?
O2 C20 1.393(7) . ?
C3 C6 1.30(2) . ?
C3 C4 1.404(14) . ?
C4 C5 1.371(14) . ?
C7 C8 1.3900 . ?
C7 C12 1.3900 . ?
C8 C9 1.3900 . ?
C8 C13 1.621(11) . ?
C9 C10 1.3900 . ?
C10 C11 1.3900 . ?
C11 C12 1.3900 . ?
C12 C14 1.486(11) . ?
C13 C19 1.47(3) 2 ?
C14 C15 1.589(11) . ?
C15 C16 1.3900 . ?
C15 C20 1.3900 . ?
C16 C17 1.3900 . ?
C17 C18 1.3900 . ?
C18 C19 1.3900 . ?
C19 C20 1.3900 . ?
C19 C13 1.470(13) 2 ?
